data_4504772
loop_
_publ_author_name
'Trivedi, Darshak R.'
'Ballabh, Amar'
'Dastidar, Parthasarathi'

_publ_section_title
;
 Noncovalent Syntheses of Supramolecular Organo Gelators
;
_journal_issue 3
_journal_name_full 'Crystal Growth &amp; Design'
_journal_page_first 763
_journal_paper_doi 10.1021/cg050590i
_journal_volume 6
_journal_year 2006
_chemical_formula_sum 'C20 H23 N O4'
_chemical_formula_weight 341.39
_chemical_name_systematic
; 
 ? 
;
_space_group_IT_number 14
_symmetry_cell_setting monoclinic
_symmetry_space_group_name_Hall '-P 2ybc'
_symmetry_space_group_name_H-M 'P 1 21/c 1'
_atom_sites_solution_hydrogens geom
_atom_sites_solution_primary direct
_atom_sites_solution_secondary difmap
_audit_creation_method SHELXL-97
_cell_angle_alpha 90.00
_cell_angle_beta 97.464(2)
_cell_angle_gamma 90.00
_cell_formula_units_Z 4
_cell_length_a 8.6185(9)
_cell_length_b 20.265(2)
_cell_length_c 10.3832(11)
_cell_measurement_temperature 100(2)
_cell_volume 1798.1(3)
_computing_cell_refinement 'BRUKER AXS SMART 3'
_computing_data_collection 'BRUKER AXS SMART 3'
_computing_data_reduction 'BRUKER AXS SMART 3'
_computing_molecular_graphics 'PLATON, 'MERCURY 1.3'
_computing_structure_refinement 'SHELXL-97 (Sheldrick, 1997)'
_computing_structure_solution 'SHELXS-97 (Sheldrick, 1990)'
_diffrn_ambient_temperature 100(2)
_diffrn_detector_area_resol_mean 0.3
_diffrn_measured_fraction_theta_full 0.999
_diffrn_measured_fraction_theta_max 0.999
_diffrn_measurement_device_type 'BRUKER SMART CCD AREA DETECTOR'
_diffrn_measurement_method PHI-OMEGA
_diffrn_radiation_monochromator graphite
_diffrn_radiation_source 'fine-focus sealed tube'
_diffrn_radiation_type MoK\a
_diffrn_radiation_wavelength 0.71073
_diffrn_reflns_av_R_equivalents 0.0277
_diffrn_reflns_av_sigmaI/netI 0.0268
_diffrn_reflns_limit_h_max 8
_diffrn_reflns_limit_h_min -9
_diffrn_reflns_limit_k_max 21
_diffrn_reflns_limit_k_min -21
_diffrn_reflns_limit_l_max 11
_diffrn_reflns_limit_l_min -10
_diffrn_reflns_number 6401
_diffrn_reflns_theta_full 22.50
_diffrn_reflns_theta_max 22.50
_diffrn_reflns_theta_min 2.01
_diffrn_standards_decay_% <10
_exptl_absorpt_coefficient_mu 0.088
_exptl_absorpt_correction_type SADABS
_exptl_crystal_colour COLOURLESS
_exptl_crystal_density_diffrn 1.261
_exptl_crystal_density_method 'not measured'
_exptl_crystal_description PLATE
_exptl_crystal_F_000 728
_exptl_crystal_size_max 0.756
_exptl_crystal_size_mid 0.427
_exptl_crystal_size_min 0.389
_refine_diff_density_max 0.497
_refine_diff_density_min -0.300
_refine_diff_density_rms 0.111
_refine_ls_extinction_method none
_refine_ls_goodness_of_fit_ref 1.199
_refine_ls_hydrogen_treatment mixed
_refine_ls_matrix_type full
_refine_ls_number_parameters 238
_refine_ls_number_reflns 2357
_refine_ls_number_restraints 0
_refine_ls_restrained_S_all 1.199
_refine_ls_R_factor_all 0.0441
_refine_ls_R_factor_gt 0.0346
_refine_ls_shift/su_max 0.000
_refine_ls_shift/su_mean 0.000
_refine_ls_structure_factor_coef Fsqd
_refine_ls_weighting_details 'calc w=1/[\s^2^(Fo^2^)+(0.0729P)^2^+0.4163P] where P=(Fo^2^+2Fc^2^)/3'
_refine_ls_weighting_scheme calc
_refine_ls_wR_factor_gt 0.1013
_refine_ls_wR_factor_ref 0.1249
_reflns_number_gt 2126
_reflns_number_total 2357
_reflns_threshold_expression >2sigma(I)
_cod_data_source_file cg050590isi20051107_015429.cif
_cod_data_source_block dt1023m
_cod_depositor_comments
;
The following automatic conversions were performed:

'_symmetry_cell_setting' value 'MONOCLINIC' changed to 'monoclinic'
according to /home/saulius/struct/CIF-dictionaries/cif_core.dic
dictionary named 'cif_core.dic' version 2.4.1 from 2010-06-29.

Automatic conversion script
Id: cif_fix_values 1715 2011-07-08 13:25:40Z adriana 
;
_cod_original_sg_symbol_H-M 'P 2(1)/C'
_cod_database_code 4504772

loop_
_symmetry_equiv_pos_as_xyz
'x, y, z'
'-x, y+1/2, -z+1/2'
'-x, -y, -z'
'x, -y-1/2, z-1/2'

loop_
_atom_site_label
_atom_site_type_symbol
_atom_site_fract_x
_atom_site_fract_y
_atom_site_fract_z
_atom_site_U_iso_or_equiv
_atom_site_adp_type
_atom_site_occupancy
_atom_site_symmetry_multiplicity
_atom_site_calc_flag
_atom_site_refinement_flags
N1 N 0.66125(18) 0.15856(8) 0.85601(17) 0.0227(4) Uani 1 1 d .
O1 O 0.65898(17) 0.13463(6) 0.60251(13) 0.0328(4) Uani 1 1 d .
O2 O 0.70130(15) 0.22886(6) 0.50427(12) 0.0264(4) Uani 1 1 d .
O3 O 0.62070(15) 0.21168(6) 0.20437(13) 0.0276(4) Uani 1 1 d .
O4 O 0.85275(16) 0.16295(7) 0.25354(13) 0.0326(4) Uani 1 1 d .
C1 C 0.6725(2) 0.16767(9) 0.50432(18) 0.0204(5) Uani 1 1 d .
C2 C 0.7180(2) 0.16996(9) 0.27197(17) 0.0212(5) Uani 1 1 d .
C3 C 0.6455(2) 0.13184(8) 0.37400(18) 0.0201(4) Uani 1 1 d .
C4 C 0.4709(2) 0.11225(9) 0.33456(19) 0.0251(5) Uani 1 1 d .
H4A H 0.4079 0.1128 0.4078 0.030 Uiso 1 1 calc R
H4B H 0.4183 0.1375 0.2597 0.030 Uiso 1 1 calc R
C5 C 0.5227(2) 0.04336(11) 0.2991(3) 0.0423(6) Uani 1 1 d .
H5A H 0.5235 0.0367 0.2047 0.051 Uiso 1 1 calc R
H5B H 0.4654 0.0073 0.3367 0.051 Uiso 1 1 calc R
C6 C 0.6858(2) 0.05728(9) 0.37440(19) 0.0247(5) Uani 1 1 d .
H6A H 0.7734 0.0463 0.3252 0.030 Uiso 1 1 calc R
H6B H 0.7020 0.0374 0.4623 0.030 Uiso 1 1 calc R
C7 C 0.8112(2) 0.12864(9) 0.92005(19) 0.0251(5) Uani 1 1 d .
H7A H 0.8174 0.1346 1.0152 0.030 Uiso 1 1 calc R
H7B H 0.9005 0.1524 0.8906 0.030 Uiso 1 1 calc R
C8 C 0.8254(2) 0.05627(9) 0.89077(18) 0.0226(5) Uani 1 1 d .
C9 C 0.8761(2) 0.03538(10) 0.77614(19) 0.0284(5) Uani 1 1 d .
H9 H 0.8975 0.0669 0.7131 0.034 Uiso 1 1 calc R
C10 C 0.8956(2) -0.03147(11) 0.7531(2) 0.0368(6) Uani 1 1 d .
H10 H 0.9295 -0.0456 0.6741 0.044 Uiso 1 1 calc R
C11 C 0.8657(2) -0.07737(10) 0.8449(2) 0.0390(6) Uani 1 1 d .
H11 H 0.8803 -0.1230 0.8295 0.047 Uiso 1 1 calc R
C12 C 0.8152(2) -0.05721(10) 0.9579(2) 0.0360(6) Uani 1 1 d .
H12 H 0.7940 -0.0890 1.0207 0.043 Uiso 1 1 calc R
C13 C 0.7947(2) 0.00942(10) 0.9816(2) 0.0279(5) Uani 1 1 d .
H13 H 0.7594 0.0230 1.0604 0.033 Uiso 1 1 calc R
C14 C 0.5162(2) 0.12864(9) 0.89519(19) 0.0248(5) Uani 1 1 d .
H14A H 0.5154 0.1348 0.9897 0.030 Uiso 1 1 calc R
H14B H 0.5156 0.0806 0.8774 0.030 Uiso 1 1 calc R
C15 C 0.3715(2) 0.15963(9) 0.82245(19) 0.0247(5) Uani 1 1 d .
C16 C 0.3066(2) 0.13447(10) 0.7029(2) 0.0306(5) Uani 1 1 d .
H16 H 0.3550 0.0981 0.6663 0.037 Uiso 1 1 calc R
C17 C 0.1722(3) 0.16184(11) 0.6368(2) 0.0361(5) Uani 1 1 d .
H17 H 0.1290 0.1444 0.5550 0.043 Uiso 1 1 calc R
C18 C 0.1007(2) 0.21467(10) 0.6897(2) 0.0344(5) Uani 1 1 d .
H18 H 0.0082 0.2334 0.6446 0.041 Uiso 1 1 calc R
C19 C 0.1644(2) 0.24002(10) 0.8085(2) 0.0333(5) Uani 1 1 d .
H19 H 0.1155 0.2763 0.8448 0.040 Uiso 1 1 calc R
C20 C 0.2993(2) 0.21280(10) 0.8749(2) 0.0293(5) Uani 1 1 d .
H20 H 0.3425 0.2305 0.9564 0.035 Uiso 1 1 calc R
H2N1 H 0.656(3) 0.1546(11) 0.761(3) 0.041(6) Uiso 1 1 d .
H1N1 H 0.666(2) 0.2016(11) 0.882(2) 0.027(5) Uiso 1 1 d .
H1O3 H 0.667(3) 0.2353(13) 0.133(3) 0.064(8) Uiso 1 1 d .

loop_
_atom_site_aniso_label
_atom_site_aniso_U_11
_atom_site_aniso_U_22
_atom_site_aniso_U_33
_atom_site_aniso_U_23
_atom_site_aniso_U_13
_atom_site_aniso_U_12
N1 0.0308(9) 0.0167(9) 0.0211(10) 0.0003(7) 0.0052(7) -0.0008(7)
O1 0.0548(10) 0.0232(8) 0.0209(8) 0.0017(6) 0.0065(7) -0.0045(6)
O2 0.0408(8) 0.0182(8) 0.0203(7) -0.0015(5) 0.0044(6) -0.0028(6)
O3 0.0345(8) 0.0255(8) 0.0233(8) 0.0060(6) 0.0056(6) 0.0050(6)
O4 0.0278(8) 0.0335(8) 0.0384(9) 0.0072(6) 0.0111(6) 0.0012(6)
C1 0.0197(10) 0.0190(11) 0.0225(11) 0.0016(8) 0.0028(8) 0.0014(7)
C2 0.0281(11) 0.0166(10) 0.0187(10) -0.0057(8) 0.0016(8) -0.0004(8)
C3 0.0231(10) 0.0164(10) 0.0208(10) -0.0007(8) 0.0026(7) 0.0002(7)
C4 0.0243(10) 0.0254(11) 0.0253(11) -0.0013(8) 0.0017(8) -0.0024(8)
C5 0.0348(12) 0.0279(12) 0.0636(16) -0.0059(11) 0.0045(11) -0.0039(9)
C6 0.0298(10) 0.0180(10) 0.0274(11) 0.0001(8) 0.0073(8) 0.0014(8)
C7 0.0272(10) 0.0252(11) 0.0225(10) -0.0012(8) 0.0019(8) -0.0011(8)
C8 0.0189(9) 0.0230(10) 0.0258(11) -0.0015(8) 0.0026(8) -0.0009(8)
C9 0.0240(10) 0.0318(12) 0.0295(11) -0.0038(9) 0.0035(8) 0.0007(8)
C10 0.0242(11) 0.0439(14) 0.0408(13) -0.0200(11) -0.0017(9) 0.0070(9)
C11 0.0221(11) 0.0234(11) 0.0681(17) -0.0098(11) -0.0064(11) 0.0021(9)
C12 0.0207(10) 0.0274(12) 0.0589(15) 0.0102(11) 0.0013(10) -0.0018(8)
C13 0.0199(10) 0.0297(12) 0.0345(12) 0.0037(9) 0.0051(9) 0.0020(8)
C14 0.0291(11) 0.0210(10) 0.0254(11) 0.0031(8) 0.0075(8) -0.0008(8)
C15 0.0276(10) 0.0202(10) 0.0275(11) 0.0058(8) 0.0081(8) -0.0014(8)
C16 0.0339(11) 0.0286(11) 0.0300(12) 0.0014(9) 0.0063(9) 0.0025(9)
C17 0.0361(12) 0.0384(13) 0.0327(12) 0.0027(10) 0.0000(10) -0.0024(10)
C18 0.0273(11) 0.0316(12) 0.0439(14) 0.0114(10) 0.0036(10) 0.0011(9)
C19 0.0319(11) 0.0244(11) 0.0453(14) 0.0039(10) 0.0111(10) 0.0033(9)
C20 0.0313(11) 0.0244(11) 0.0328(12) 0.0013(9) 0.0069(9) -0.0028(9)

loop_
_atom_type_symbol
_atom_type_description
_atom_type_scat_dispersion_real
_atom_type_scat_dispersion_imag
_atom_type_scat_source
C C 0.0033 0.0016 'International Tables Vol C Tables 4.2.6.8 and 6.1.1.4'
N N 0.0061 0.0033 'International Tables Vol C Tables 4.2.6.8 and 6.1.1.4'
O O 0.0106 0.0060 'International Tables Vol C Tables 4.2.6.8 and 6.1.1.4'
H H 0.0000 0.0000 'International Tables Vol C Tables 4.2.6.8 and 6.1.1.4'

loop_
_geom_angle_atom_site_label_1
_geom_angle_atom_site_label_2
_geom_angle_atom_site_label_3
_geom_angle
_geom_angle_site_symmetry_1
C14 N1 C7 114.72(14) .
C14 N1 H2N1 108.2(13) .
C7 N1 H2N1 109.4(13) .
C14 N1 H1N1 108.4(12) .
C7 N1 H1N1 104.6(12) .
H2N1 N1 H1N1 111.5(18) .
O1 O1 C1 0(10) 1
C2 O3 H1O3 114.2(15) .
O1 C1 O1 0.00(16) 1
O1 C1 O2 124.76(17) 1
O1 C1 O2 124.76(17) .
O1 C1 C3 116.94(16) 1
O1 C1 C3 116.94(16) .
O2 C1 C3 118.25(16) .
O4 C2 O3 123.06(17) .
O4 C2 C3 122.97(16) .
O3 C2 C3 113.97(16) .
C2 C3 C1 110.43(14) .
C2 C3 C6 112.79(15) .
C1 C3 C6 116.92(15) .
C2 C3 C4 114.79(15) .
C1 C3 C4 112.63(15) .
C6 C3 C4 87.75(14) .
C5 C4 C3 89.63(15) .
C5 C4 H4A 113.7 .
C3 C4 H4A 113.7 .
C5 C4 H4B 113.7 .
C3 C4 H4B 113.7 .
H4A C4 H4B 111.0 .
C4 C5 C6 89.23(15) .
C4 C5 H5A 113.8 .
C6 C5 H5A 113.8 .
C4 C5 H5B 113.8 .
C6 C5 H5B 113.8 .
H5A C5 H5B 111.0 .
C5 C6 C3 89.30(14) .
C5 C6 H6A 113.8 .
C3 C6 H6A 113.8 .
C5 C6 H6B 113.8 .
C3 C6 H6B 113.8 .
H6A C6 H6B 111.0 .
N1 C7 C8 113.06(15) .
N1 C7 H7A 109.0 .
C8 C7 H7A 109.0 .
N1 C7 H7B 109.0 .
C8 C7 H7B 109.0 .
H7A C7 H7B 107.8 .
C9 C8 C13 118.92(18) .
C9 C8 C7 120.92(17) .
C13 C8 C7 120.10(17) .
C8 C9 C10 120.3(2) .
C8 C9 H9 119.9 .
C10 C9 H9 119.9 .
C11 C10 C9 120.1(2) .
C11 C10 H10 120.0 .
C9 C10 H10 120.0 .
C12 C11 C10 120.03(19) .
C12 C11 H11 120.0 .
C10 C11 H11 120.0 .
C11 C12 C13 120.3(2) .
C11 C12 H12 119.8 .
C13 C12 H12 119.8 .
C8 C13 C12 120.38(19) .
C8 C13 H13 119.8 .
C12 C13 H13 119.8 .
N1 C14 C15 111.20(15) .
N1 C14 H14A 109.4 .
C15 C14 H14A 109.4 .
N1 C14 H14B 109.4 .
C15 C14 H14B 109.4 .
H14A C14 H14B 108.0 .
C20 C15 C16 119.01(18) .
C20 C15 C14 120.64(18) .
C16 C15 C14 120.33(17) .
C17 C16 C15 120.66(19) .
C17 C16 H16 119.7 .
C15 C16 H16 119.7 .
C16 C17 C18 120.0(2) .
C16 C17 H17 120.0 .
C18 C17 H17 120.0 .
C19 C18 C17 119.74(19) .
C19 C18 H18 120.1 .
C17 C18 H18 120.1 .
C18 C19 C20 120.41(19) .
C18 C19 H19 119.8 .
C20 C19 H19 119.8 .
C19 C20 C15 120.2(2) .
C19 C20 H20 119.9 .
C15 C20 H20 119.9 .

loop_
_geom_bond_atom_site_label_1
_geom_bond_atom_site_label_2
_geom_bond_distance
_geom_bond_site_symmetry_2
N1 C14 1.493(2) .
N1 C7 1.502(2) .
N1 H2N1 0.98(3) .
N1 H1N1 0.91(2) .
O1 O1 0.000(4) 1
O1 C1 1.238(2) .
O2 C1 1.265(2) .
O3 C2 1.326(2) .
O3 H1O3 1.00(3) .
O4 C2 1.209(2) .
C1 O1 1.238(2) 1
C1 C3 1.527(3) .
C2 C3 1.511(3) .
C3 C6 1.550(3) .
C3 C4 1.559(2) .
C4 C5 1.525(3) .
C4 H4A 0.9900 .
C4 H4B 0.9900 .
C5 C6 1.543(3) .
C5 H5A 0.9900 .
C5 H5B 0.9900 .
C6 H6A 0.9900 .
C6 H6B 0.9900 .
C7 C8 1.506(3) .
C7 H7A 0.9900 .
C7 H7B 0.9900 .
C8 C9 1.386(3) .
C8 C13 1.388(3) .
C9 C10 1.390(3) .
C9 H9 0.9500 .
C10 C11 1.379(3) .
C10 H10 0.9500 .
C11 C12 1.366(3) .
C11 H11 0.9500 .
C12 C13 1.388(3) .
C12 H12 0.9500 .
C13 H13 0.9500 .
C14 C15 1.508(3) .
C14 H14A 0.9900 .
C14 H14B 0.9900 .
C15 C20 1.390(3) .
C15 C16 1.390(3) .
C16 C17 1.384(3) .
C16 H16 0.9500 .
C17 C18 1.384(3) .
C17 H17 0.9500 .
C18 C19 1.382(3) .
C18 H18 0.9500 .
C19 C20 1.387(3) .
C19 H19 0.9500 .
C20 H20 0.9500 .

loop_
_geom_hbond_atom_site_label_D
_geom_hbond_atom_site_label_H
_geom_hbond_atom_site_label_A
_geom_hbond_distance_DH
_geom_hbond_distance_HA
_geom_hbond_distance_DA
_geom_hbond_angle_DHA
_geom_hbond_site_symmetry_A
N1 H2N1 O1 0.98(3) 1.70(3) 2.674(2) 170(2) 1
N1 H1N1 O2 0.91(2) 1.90(2) 2.749(2) 154.9(19) 4_566
N1 H1N1 O3 0.91(2) 2.54(2) 3.062(2) 116.9(16) 4_566
O3 H1O3 O2 1.00(3) 1.59(3) 2.5741(18) 167(2) 4_565
O3 H1O3 O1 1.00(3) 2.66(3) 3.3193(19) 123.7(19) 4_565
